data_2222653
loop_
_publ_author_name
'Liu, Yun-Yu'
'Wang, Tian-Hui'
'Wang, Zhi-Hao'
'Zhuo, Yu-Jiang'
'Li, Xing-Qi'

_publ_section_title
;
 Tetraaqua(1,10-phenanthroline)nickel(II)
 3,6-dicarboxybicyclo[2.2.2]oct-7-ene-2,5-dicarboxylate
;
_journal_coeditor_code CV2585
_journal_issue 8
_journal_name_full 'Acta Crystallographica Section E'
_journal_page_first m978
_journal_paper_doi 10.1107/S1600536809028190
_journal_volume 65
_journal_year 2009
_chemical_formula_iupac '[Ni (C12 H8 N2) (H2 O)4] (C12 H10 O8)'
_chemical_formula_moiety 'C12 H16 N2 Ni O4 2+, C12 H10 O8 2-'
_chemical_formula_sum 'C24 H26 N2 Ni O12'
_chemical_formula_weight 593.18
_chemical_name_systematic
;
Tetraaqua(1,10-phenanthroline)nickel(II)
3,6-dicarboxybicyclo[2.2.2]oct-7-ene-2,5-dicarboxylate
;
_space_group_IT_number 14
_symmetry_cell_setting monoclinic
_symmetry_space_group_name_Hall '-P 2ybc'
_symmetry_space_group_name_H-M 'P 1 21/c 1'
_atom_sites_solution_hydrogens geom
_atom_sites_solution_primary direct
_atom_sites_solution_secondary difmap
_audit_creation_method SHELXL-97
_cell_angle_alpha 90.000
_cell_angle_beta 91.549(7)
_cell_angle_gamma 90.000
_cell_formula_units_Z 4
_cell_length_a 7.446(5)
_cell_length_b 13.583(6)
_cell_length_c 22.982(9)
_cell_measurement_reflns_used 5636
_cell_measurement_temperature 293(2)
_cell_measurement_theta_max 28.28
_cell_measurement_theta_min 3.0
_cell_volume 2324(2)
_computing_cell_refinement 'SAINT (Bruker, 1998)'
_computing_data_collection 'SMART (Bruker, 1998)'
_computing_data_reduction 'SAINT (Bruker, 1998)'
_computing_molecular_graphics 'SHELXTL-Plus (Sheldrick, 2008)'
_computing_publication_material 'SHELXTL-Plus (Sheldrick, 2008)'
_computing_structure_refinement 'SHELXL97 (Sheldrick, 2008)'
_computing_structure_solution 'SHELXS97 (Sheldrick, 2008)'
_diffrn_ambient_temperature 293(2)
_diffrn_measured_fraction_theta_full 0.999
_diffrn_measured_fraction_theta_max 0.978
_diffrn_measurement_device_type 'Bruker APEX CCD area-detector'
_diffrn_measurement_method '\f and \w'
_diffrn_radiation_monochromator graphite
_diffrn_radiation_source 'fine-focus sealed tube'
_diffrn_radiation_type MoK\a
_diffrn_radiation_wavelength 0.71069
_diffrn_reflns_av_R_equivalents 0.0321
_diffrn_reflns_av_sigmaI/netI 0.0411
_diffrn_reflns_limit_h_max 8
_diffrn_reflns_limit_h_min -9
_diffrn_reflns_limit_k_max 18
_diffrn_reflns_limit_k_min -14
_diffrn_reflns_limit_l_max 30
_diffrn_reflns_limit_l_min -29
_diffrn_reflns_number 14211
_diffrn_reflns_theta_full 25.00
_diffrn_reflns_theta_max 28.28
_diffrn_reflns_theta_min 1.74
_diffrn_standards_decay_% 0
_diffrn_standards_interval_count 0
_diffrn_standards_interval_time 0
_diffrn_standards_number 0
_exptl_absorpt_coefficient_mu 0.911
_exptl_absorpt_correction_T_max 0.855
_exptl_absorpt_correction_T_min 0.756
_exptl_absorpt_correction_type multi-scan
_exptl_absorpt_process_details '(SADABS; Sheldrick 1996)'
_exptl_crystal_colour green
_exptl_crystal_density_diffrn 1.696
_exptl_crystal_density_method 'not measured'
_exptl_crystal_description block
_exptl_crystal_F_000 1232
_exptl_crystal_size_max 0.30
_exptl_crystal_size_mid 0.28
_exptl_crystal_size_min 0.17
_refine_diff_density_max 0.457
_refine_diff_density_min -0.472
_refine_ls_extinction_method none
_refine_ls_goodness_of_fit_ref 1.102
_refine_ls_hydrogen_treatment mixed
_refine_ls_matrix_type full
_refine_ls_number_parameters 382
_refine_ls_number_reflns 5636
_refine_ls_number_restraints 12
_refine_ls_restrained_S_all 1.102
_refine_ls_R_factor_all 0.0601
_refine_ls_R_factor_gt 0.0413
_refine_ls_shift/su_max 0.001
_refine_ls_shift/su_mean 0.000
_refine_ls_structure_factor_coef Fsqd
_refine_ls_weighting_details 'calc w=1/[\s^2^(Fo^2^)+(0.0737P)^2^+0.0226P] where P=(Fo^2^+2Fc^2^)/3'
_refine_ls_weighting_scheme calc
_refine_ls_wR_factor_gt 0.1120
_refine_ls_wR_factor_ref 0.1332
_reflns_number_gt 4321
_reflns_number_total 5636
_reflns_threshold_expression I>2\s(I)
_cod_data_source_file cv2585.cif
_cod_data_source_block I
_cod_original_cell_volume 2323.5(18)
_cod_original_sg_symbol_H-M 'P 21/c'
_cod_database_code 2222653
_cod_database_fobs_code 2222653

loop_
_symmetry_equiv_pos_as_xyz
'x, y, z'
'-x, y+1/2, -z+1/2'
'-x, -y, -z'
'x, -y-1/2, z-1/2'

loop_
_atom_site_type_symbol
_atom_site_label
_atom_site_fract_x
_atom_site_fract_y
_atom_site_fract_z
_atom_site_U_iso_or_equiv
_atom_site_adp_type
_atom_site_calc_flag
_atom_site_refinement_flags
_atom_site_occupancy
_atom_site_disorder_assembly
_atom_site_disorder_group
Ni Ni1 0.27952(4) 0.16490(2) -0.000262(12) 0.02453(12) Uani d . 1 . .
O O3 0.8856(3) 0.08862(13) 0.10988(7) 0.0376(5) Uani d . 1 . .
O O8 0.8695(3) 0.49129(14) 0.26041(8) 0.0426(5) Uani d . 1 . .
O O5 0.7531(3) 0.27133(14) 0.41536(7) 0.0373(5) Uani d . 1 . .
O O6 0.5963(3) 0.36870(14) 0.35586(8) 0.0399(5) Uani d . 1 . .
O O7 0.9935(3) 0.42968(14) 0.34205(8) 0.0401(5) Uani d . 1 . .
H H7 1.0005 0.4878 0.3514 0.060 Uiso calc R 1 . .
O O4 0.7696(3) 0.23715(14) 0.09583(8) 0.0441(5) Uani d . 1 . .
O O1 0.6022(3) -0.02746(14) 0.22071(9) 0.0508(6) Uani d . 1 . .
H H1 0.5256 -0.0589 0.2024 0.076 Uiso calc R 1 . .
C C14 0.6501(3) 0.19162(17) 0.27782(10) 0.0236(5) Uani d . 1 . .
H H14 0.5749 0.1518 0.3031 0.028 Uiso calc R 1 . .
O O4W 0.0076(3) 0.13193(18) -0.00734(9) 0.0413(5) Uani d D 1 . .
C C18 0.8609(3) 0.19220(16) 0.19325(9) 0.0232(5) Uani d . 1 . .
H H18 0.9876 0.1783 0.2026 0.028 Uiso calc R 1 . .
C C23 0.7086(3) 0.30189(18) 0.36551(10) 0.0261(5) Uani d . 1 . .
O O2 0.5126(3) 0.09191(15) 0.16145(9) 0.0502(6) Uani d . 1 . .
C C5 0.2366(5) 0.5506(2) 0.02235(17) 0.0571(9) Uani d . 1 . .
H H5 0.2348 0.6111 0.0413 0.069 Uiso calc R 1 . .
O O3W 0.3341(3) 0.06193(16) -0.06306(9) 0.0455(5) Uani d D 1 . .
C C17 0.8282(3) 0.30067(16) 0.20957(9) 0.0215(5) Uani d . 1 . .
H H17 0.8902 0.3447 0.1829 0.026 Uiso calc R 1 . .
N N2 0.2543(3) 0.27843(15) -0.06039(8) 0.0270(4) Uani d . 1 . .
C C13 0.7483(3) 0.12471(17) 0.23318(10) 0.0243(5) Uani d . 1 . .
H H13 0.8303 0.0807 0.2547 0.029 Uiso calc R 1 . .
C C19 0.5369(3) 0.26471(17) 0.24367(10) 0.0268(5) Uani d . 1 . .
H H19 0.4132 0.2699 0.2472 0.032 Uiso calc R 1 . .
N N1 0.2510(3) 0.28369(16) 0.05628(8) 0.0284(5) Uani d . 1 . .
O O1W 0.5511(3) 0.17925(18) 0.00568(9) 0.0436(5) Uani d D 1 . .
C C16 0.9011(3) 0.31475(16) 0.27256(10) 0.0232(5) Uani d . 1 . .
H H16 1.0243 0.2893 0.2733 0.028 Uiso calc R 1 . .
C C12 0.2464(3) 0.37093(19) 0.02772(11) 0.0292(5) Uani d . 1 . .
C C20 0.6303(3) 0.32107(17) 0.20793(10) 0.0268(5) Uani d . 1 . .
H H20 0.5774 0.3688 0.1841 0.032 Uiso calc R 1 . .
C C22 0.8323(4) 0.17204(18) 0.12814(10) 0.0270(5) Uani d . 1 . .
C C15 0.7941(3) 0.24788(16) 0.31430(9) 0.0236(5) Uani d . 1 . .
H H15 0.8781 0.1991 0.3307 0.028 Uiso calc R 1 . .
C C4 0.2392(4) 0.4628(2) 0.05558(13) 0.0421(7) Uani d . 1 . .
C C24 0.9147(4) 0.42251(18) 0.29031(10) 0.0286(5) Uani d . 1 . .
C C21 0.6078(4) 0.06232(17) 0.20067(11) 0.0291(5) Uani d . 1 . .
O O2W 0.2891(4) 0.05750(18) 0.06329(10) 0.0535(6) Uani d D 1 . .
C C11 0.2481(4) 0.36777(18) -0.03492(11) 0.0295(5) Uani d . 1 . .
C C9 0.2349(4) 0.3574(2) -0.15295(12) 0.0400(7) Uani d . 1 . .
H H9 0.2291 0.3514 -0.1933 0.048 Uiso calc R 1 . .
C C2 0.2350(4) 0.3740(3) 0.14546(12) 0.0435(7) Uani d . 1 . .
H H2 0.2317 0.3726 0.1859 0.052 Uiso calc R 1 . .
C C1 0.2445(4) 0.2857(2) 0.11400(11) 0.0377(6) Uani d . 1 . .
H H1A 0.2464 0.2264 0.1343 0.045 Uiso calc R 1 . .
C C8 0.2324(4) 0.4475(2) -0.12781(13) 0.0440(7) Uani d . 1 . .
H H8 0.2249 0.5037 -0.1509 0.053 Uiso calc R 1 . .
C C7 0.2409(4) 0.4560(2) -0.06704(13) 0.0410(7) Uani d . 1 . .
C C3 0.2306(4) 0.4607(2) 0.11710(14) 0.0491(8) Uani d . 1 . .
H H3 0.2219 0.5192 0.1379 0.059 Uiso calc R 1 . .
C C10 0.2463(4) 0.2735(2) -0.11797(11) 0.0330(6) Uani d . 1 . .
H H10 0.2484 0.2120 -0.1357 0.040 Uiso calc R 1 . .
C C6 0.2366(5) 0.5477(2) -0.03657(17) 0.0603(10) Uani d . 1 . .
H H6 0.2338 0.6063 -0.0575 0.072 Uiso calc R 1 . .
H HW11 0.608(4) 0.203(2) 0.0338(8) 0.035(8) Uiso d D 1 . .
H HW12 0.618(4) 0.190(2) -0.0236(9) 0.063(11) Uiso d D 1 . .
H HW41 -0.045(6) 0.163(3) -0.0348(13) 0.12(2) Uiso d D 1 . .
H HW42 -0.063(5) 0.128(3) 0.0208(12) 0.086(14) Uiso d D 1 . .
H HW31 0.273(4) 0.017(2) -0.0808(14) 0.068(12) Uiso d D 1 . .
H HW32 0.418(4) 0.072(3) -0.0868(14) 0.081 Uiso d D 1 . .
H HW21 0.191(3) 0.045(3) 0.0794(16) 0.081 Uiso d D 1 . .
H HW22 0.370(4) 0.051(3) 0.0900(14) 0.096(16) Uiso d D 1 . .

loop_
_atom_site_aniso_label
_atom_site_aniso_U_11
_atom_site_aniso_U_22
_atom_site_aniso_U_33
_atom_site_aniso_U_12
_atom_site_aniso_U_13
_atom_site_aniso_U_23
Ni1 0.02791(19) 0.02203(18) 0.02354(18) 0.00082(12) -0.00149(13) 0.00083(12)
O3 0.0548(13) 0.0316(10) 0.0263(9) 0.0051(9) -0.0030(9) -0.0066(8)
O8 0.0632(14) 0.0291(10) 0.0349(10) -0.0053(9) -0.0107(9) 0.0035(8)
O5 0.0533(13) 0.0376(11) 0.0210(8) 0.0078(9) 0.0010(8) 0.0027(8)
O6 0.0540(13) 0.0357(11) 0.0300(10) 0.0183(9) 0.0041(9) 0.0010(8)
O7 0.0578(13) 0.0266(9) 0.0351(10) -0.0064(9) -0.0133(9) -0.0012(8)
O4 0.0745(16) 0.0287(10) 0.0282(9) -0.0031(9) -0.0150(9) 0.0067(8)
O1 0.0688(16) 0.0326(11) 0.0503(12) -0.0225(10) -0.0133(11) 0.0088(9)
C14 0.0260(12) 0.0218(11) 0.0231(11) -0.0028(9) 0.0042(9) 0.0010(9)
O4W 0.0308(11) 0.0613(14) 0.0319(11) -0.0050(10) 0.0007(9) 0.0032(10)
C18 0.0272(12) 0.0215(11) 0.0210(11) 0.0011(9) -0.0003(9) 0.0019(9)
C23 0.0334(14) 0.0245(12) 0.0206(11) -0.0027(10) 0.0019(10) -0.0002(9)
O2 0.0563(14) 0.0408(12) 0.0521(13) -0.0081(10) -0.0261(11) 0.0006(10)
C5 0.072(2) 0.0250(16) 0.074(2) 0.0029(14) -0.0051(19) -0.0120(16)
O3W 0.0501(14) 0.0389(12) 0.0476(12) -0.0010(10) 0.0042(10) -0.0199(10)
C17 0.0268(12) 0.0186(11) 0.0192(10) -0.0039(9) 0.0000(9) 0.0021(9)
N2 0.0311(11) 0.0262(11) 0.0236(10) 0.0009(8) -0.0011(8) 0.0011(8)
C13 0.0299(13) 0.0205(11) 0.0226(11) -0.0002(9) 0.0005(10) 0.0006(9)
C19 0.0237(12) 0.0268(12) 0.0297(12) 0.0013(9) -0.0028(10) -0.0004(10)
N1 0.0308(12) 0.0314(12) 0.0229(10) 0.0003(9) -0.0014(8) -0.0016(9)
O1W 0.0281(11) 0.0796(17) 0.0229(10) -0.0082(10) -0.0016(8) -0.0010(10)
C16 0.0246(12) 0.0229(12) 0.0219(11) -0.0008(9) -0.0010(9) -0.0004(9)
C12 0.0309(14) 0.0259(12) 0.0307(13) 0.0002(10) -0.0022(10) -0.0028(11)
C20 0.0303(13) 0.0246(12) 0.0252(12) 0.0038(10) -0.0053(10) 0.0012(9)
C22 0.0356(14) 0.0270(13) 0.0182(11) -0.0044(10) 0.0003(10) -0.0001(9)
C15 0.0276(12) 0.0202(11) 0.0228(11) 0.0023(9) -0.0018(9) 0.0005(9)
C4 0.0464(18) 0.0324(15) 0.0469(17) 0.0038(12) -0.0076(13) -0.0126(13)
C24 0.0358(14) 0.0268(13) 0.0231(12) -0.0106(10) 0.0023(10) -0.0009(10)
C21 0.0374(15) 0.0211(12) 0.0289(13) -0.0029(10) 0.0038(11) -0.0007(10)
O2W 0.0576(15) 0.0490(13) 0.0531(14) -0.0126(12) -0.0113(12) 0.0219(11)
C11 0.0322(14) 0.0238(12) 0.0322(13) 0.0004(10) -0.0035(11) 0.0015(10)
C9 0.0369(16) 0.0559(19) 0.0270(13) 0.0007(13) -0.0006(12) 0.0105(13)
C2 0.0333(16) 0.069(2) 0.0281(14) 0.0083(14) -0.0010(11) -0.0159(14)
C1 0.0351(15) 0.0514(18) 0.0266(13) 0.0016(13) 0.0000(11) -0.0016(12)
C8 0.0439(17) 0.0444(18) 0.0434(16) -0.0051(13) -0.0035(13) 0.0230(14)
C7 0.0465(18) 0.0266(14) 0.0497(17) -0.0016(12) -0.0031(14) 0.0085(12)
C3 0.0481(19) 0.052(2) 0.0463(17) 0.0107(14) -0.0071(14) -0.0260(16)
C10 0.0334(14) 0.0390(15) 0.0264(12) 0.0019(11) -0.0015(11) 0.0001(11)
C6 0.082(3) 0.0236(15) 0.075(2) 0.0015(15) -0.007(2) 0.0080(16)

loop_
_atom_type_symbol
_atom_type_description
_atom_type_scat_dispersion_real
_atom_type_scat_dispersion_imag
_atom_type_scat_source
C C 0.0033 0.0016 'International Tables Vol C Tables 4.2.6.8 and 6.1.1.4'
H H 0.0000 0.0000 'International Tables Vol C Tables 4.2.6.8 and 6.1.1.4'
N N 0.0061 0.0033 'International Tables Vol C Tables 4.2.6.8 and 6.1.1.4'
O O 0.0106 0.0060 'International Tables Vol C Tables 4.2.6.8 and 6.1.1.4'
Ni Ni 0.3393 1.1124 'International Tables Vol C Tables 4.2.6.8 and 6.1.1.4'

loop_
_geom_angle_atom_site_label_1
_geom_angle_atom_site_label_2
_geom_angle_atom_site_label_3
_geom_angle_site_symmetry_1
_geom_angle_site_symmetry_3
_geom_angle
_geom_angle_publ_flag
O1W Ni1 O3W . . 84.11(9) ?
O1W Ni1 O2W . . 90.27(10) ?
O3W Ni1 O2W . . 90.69(11) ?
O1W Ni1 N2 . . 92.61(9) ?
O3W Ni1 N2 . . 93.10(9) ?
O2W Ni1 N2 . . 175.45(10) ?
O1W Ni1 O4W . . 173.00(9) ?
O3W Ni1 O4W . . 90.51(9) ?
O2W Ni1 O4W . . 85.31(10) ?
N2 Ni1 O4W . . 92.15(9) ?
O1W Ni1 N1 . . 90.11(9) ?
O3W Ni1 N1 . . 171.03(9) ?
O2W Ni1 N1 . . 96.20(10) ?
N2 Ni1 N1 . . 80.28(9) ?
O4W Ni1 N1 . . 95.75(9) ?
C24 O7 H7 . . 109.5 ?
C21 O1 H1 . . 109.5 ?
C19 C14 C15 . . 109.06(19) ?
C19 C14 C13 . . 107.77(18) ?
C15 C14 C13 . . 108.25(19) ?
C19 C14 H14 . . 110.6 ?
C15 C14 H14 . . 110.6 ?
C13 C14 H14 . . 110.6 ?
Ni1 O4W HW41 . . 112(3) ?
Ni1 O4W HW42 . . 125(3) ?
HW41 O4W HW42 . . 108(3) ?
C22 C18 C17 . . 112.97(19) ?
C22 C18 C13 . . 114.05(19) ?
C17 C18 C13 . . 109.14(18) ?
C22 C18 H18 . . 106.7 ?
C17 C18 H18 . . 106.7 ?
C13 C18 H18 . . 106.7 ?
O6 C23 O5 . . 124.1(2) ?
O6 C23 C15 . . 119.9(2) ?
O5 C23 C15 . . 115.8(2) ?
C6 C5 C4 . . 121.0(3) ?
C6 C5 H5 . . 119.5 ?
C4 C5 H5 . . 119.5 ?
Ni1 O3W HW31 . . 135(2) ?
Ni1 O3W HW32 . . 120(2) ?
HW31 O3W HW32 . . 102(2) ?
C20 C17 C18 . . 109.41(19) ?
C20 C17 C16 . . 108.71(18) ?
C18 C17 C16 . . 107.02(18) ?
C20 C17 H17 . . 110.5 ?
C18 C17 H17 . . 110.5 ?
C16 C17 H17 . . 110.5 ?
C10 N2 C11 . . 118.6(2) ?
C10 N2 Ni1 . . 128.91(18) ?
C11 N2 Ni1 . . 112.52(16) ?
C21 C13 C18 . . 114.28(19) ?
C21 C13 C14 . . 108.5(2) ?
C18 C13 C14 . . 108.22(18) ?
C21 C13 H13 . . 108.6 ?
C18 C13 H13 . . 108.6 ?
C14 C13 H13 . . 108.6 ?
C20 C19 C14 . . 113.9(2) ?
C20 C19 H19 . . 123.0 ?
C14 C19 H19 . . 123.0 ?
C1 N1 C12 . . 117.7(2) ?
C1 N1 Ni1 . . 130.1(2) ?
C12 N1 Ni1 . . 112.11(16) ?
Ni1 O1W HW11 . . 125.5(19) ?
Ni1 O1W HW12 . . 124(2) ?
HW11 O1W HW12 . . 105(2) ?
C24 C16 C17 . . 112.92(19) ?
C24 C16 C15 . . 115.33(19) ?
C17 C16 C15 . . 109.46(19) ?
C24 C16 H16 . . 106.1 ?
C17 C16 H16 . . 106.1 ?
C15 C16 H16 . . 106.1 ?
N1 C12 C4 . . 123.9(2) ?
N1 C12 C11 . . 117.2(2) ?
C4 C12 C11 . . 118.9(2) ?
C19 C20 C17 . . 114.0(2) ?
C19 C20 H20 . . 123.0 ?
C17 C20 H20 . . 123.0 ?
O4 C22 O3 . . 123.6(2) ?
O4 C22 C18 . . 119.9(2) ?
O3 C22 C18 . . 116.4(2) ?
C23 C15 C14 . . 110.8(2) ?
C23 C15 C16 . . 114.98(19) ?
C14 C15 C16 . . 108.26(18) ?
C23 C15 H15 . . 107.5 ?
C14 C15 H15 . . 107.5 ?
C16 C15 H15 . . 107.5 ?
C12 C4 C5 . . 120.2(3) ?
C12 C4 C3 . . 116.1(3) ?
C5 C4 C3 . . 123.7(3) ?
O8 C24 O7 . . 124.8(2) ?
O8 C24 C16 . . 125.3(2) ?
O7 C24 C16 . . 109.8(2) ?
O2 C21 O1 . . 123.7(2) ?
O2 C21 C13 . . 124.4(2) ?
O1 C21 C13 . . 112.0(2) ?
Ni1 O2W HW21 . . 116(3) ?
Ni1 O2W HW22 . . 127(3) ?
HW21 O2W HW22 . . 105(2) ?
N2 C11 C7 . . 122.7(2) ?
N2 C11 C12 . . 117.5(2) ?
C7 C11 C12 . . 119.8(2) ?
C8 C9 C10 . . 119.6(3) ?
C8 C9 H9 . . 120.2 ?
C10 C9 H9 . . 120.2 ?
C3 C2 C1 . . 120.0(3) ?
C3 C2 H2 . . 120.0 ?
C1 C2 H2 . . 120.0 ?
N1 C1 C2 . . 122.4(3) ?
N1 C1 H1A . . 118.8 ?
C2 C1 H1A . . 118.8 ?
C9 C8 C7 . . 120.0(3) ?
C9 C8 H8 . . 120.0 ?
C7 C8 H8 . . 120.0 ?
C8 C7 C11 . . 116.9(3) ?
C8 C7 C6 . . 124.0(3) ?
C11 C7 C6 . . 119.1(3) ?
C2 C3 C4 . . 119.9(3) ?
C2 C3 H3 . . 120.0 ?
C4 C3 H3 . . 120.0 ?
N2 C10 C9 . . 122.3(3) ?
N2 C10 H10 . . 118.9 ?
C9 C10 H10 . . 118.9 ?
C5 C6 C7 . . 121.0(3) ?
C5 C6 H6 . . 119.5 ?
C7 C6 H6 . . 119.5 ?

loop_
_geom_bond_atom_site_label_1
_geom_bond_atom_site_label_2
_geom_bond_site_symmetry_2
_geom_bond_distance
_geom_bond_publ_flag
Ni1 O1W . 2.033(2) ?
Ni1 O3W . 2.058(2) ?
Ni1 O2W . 2.064(2) ?
Ni1 N2 . 2.076(2) ?
Ni1 O4W . 2.076(2) ?
Ni1 N1 . 2.086(2) ?
O3 C22 . 1.275(3) ?
O8 C24 . 1.203(3) ?
O5 C23 . 1.255(3) ?
O6 C23 . 1.250(3) ?
O7 C24 . 1.315(3) ?
O7 H7 . 0.8200 ?
O4 C22 . 1.238(3) ?
O1 C21 . 1.305(3) ?
O1 H1 . 0.8200 ?
C14 C19 . 1.509(3) ?
C14 C15 . 1.545(3) ?
C14 C13 . 1.566(3) ?
C14 H14 . 0.9800 ?
O4W HW41 . 0.845(18) ?
O4W HW42 . 0.849(18) ?
C18 C22 . 1.530(3) ?
C18 C17 . 1.541(3) ?
C18 C13 . 1.558(3) ?
C18 H18 . 0.9800 ?
C23 C15 . 1.539(3) ?
O2 C21 . 1.201(3) ?
C5 C6 . 1.355(6) ?
C5 C4 . 1.416(4) ?
C5 H5 . 0.9300 ?
O3W HW31 . 0.863(17) ?
O3W HW32 . 0.850(17) ?
C17 C20 . 1.499(3) ?
C17 C16 . 1.544(3) ?
C17 H17 . 0.9800 ?
N2 C10 . 1.325(3) ?
N2 C11 . 1.349(3) ?
C13 C21 . 1.526(3) ?
C13 H13 . 0.9800 ?
C19 C20 . 1.332(3) ?
C19 H19 . 0.9300 ?
N1 C1 . 1.329(3) ?
N1 C12 . 1.355(3) ?
O1W HW11 . 0.828(16) ?
O1W HW12 . 0.859(17) ?
C16 C24 . 1.522(3) ?
C16 C15 . 1.556(3) ?
C16 H16 . 0.9800 ?
C12 C4 . 1.404(4) ?
C12 C11 . 1.441(4) ?
C20 H20 . 0.9300 ?
C15 H15 . 0.9800 ?
C4 C3 . 1.417(4) ?
O2W HW21 . 0.844(18) ?
O2W HW22 . 0.853(18) ?
C11 C7 . 1.408(4) ?
C9 C8 . 1.353(4) ?
C9 C10 . 1.396(4) ?
C9 H9 . 0.9300 ?
C2 C3 . 1.346(5) ?
C2 C1 . 1.403(4) ?
C2 H2 . 0.9300 ?
C1 H1A . 0.9300 ?
C8 C7 . 1.401(4) ?
C8 H8 . 0.9300 ?
C7 C6 . 1.430(4) ?
C3 H3 . 0.9300 ?
C10 H10 . 0.9300 ?
C6 H6 . 0.9300 ?

loop_
_geom_hbond_atom_site_label_D
_geom_hbond_atom_site_label_H
_geom_hbond_atom_site_label_A
_geom_hbond_site_symmetry_A
_geom_hbond_distance_DH
_geom_hbond_distance_HA
_geom_hbond_distance_DA
_geom_hbond_angle_DHA
O7 H7 O3 2_755 0.82 1.83 2.576(3) 151.0
O1 H1 O6 2_645 0.82 1.88 2.670(3) 163.1
O1W HW11 O4 . 0.828(16) 1.897(18) 2.716(3) 170(3)
O1W HW12 O5 4_565 0.859(17) 1.828(18) 2.682(3) 173(3)
O4W HW41 O5 4_465 0.845(18) 2.07(3) 2.879(3) 161(4)
O4W HW42 O3 1_455 0.849(18) 2.16(2) 2.926(3) 150(4)
O3W HW31 O3 3_655 0.863(17) 1.958(17) 2.814(3) 171(3)
O3W HW32 O6 4_565 0.850(17) 2.060(19) 2.893(3) 166(4)
O2W HW21 O3 1_455 0.844(18) 2.47(2) 3.244(4) 153(4)
O2W HW22 O2 . 0.853(18) 2.01(2) 2.806(3) 154(4)

loop_
_geom_torsion_atom_site_label_1
_geom_torsion_atom_site_label_2
_geom_torsion_atom_site_label_3
_geom_torsion_atom_site_label_4
_geom_torsion_site_symmetry_1
_geom_torsion_site_symmetry_2
_geom_torsion_site_symmetry_3
_geom_torsion_site_symmetry_4
_geom_torsion
_geom_torsion_publ_flag
C22 C18 C17 C20 . . . . 74.5(2) ?
C13 C18 C17 C20 . . . . -53.5(2) ?
C22 C18 C17 C16 . . . . -167.88(19) ?
C13 C18 C17 C16 . . . . 64.1(2) ?
O1W Ni1 N2 C10 . . . . 94.5(2) ?
O3W Ni1 N2 C10 . . . . 10.3(2) ?
O2W Ni1 N2 C10 . . . . -136.3(11) ?
O4W Ni1 N2 C10 . . . . -80.4(2) ?
N1 Ni1 N2 C10 . . . . -175.8(2) ?
O1W Ni1 N2 C11 . . . . -84.57(18) ?
O3W Ni1 N2 C11 . . . . -168.81(18) ?
O2W Ni1 N2 C11 . . . . 44.7(12) ?
O4W Ni1 N2 C11 . . . . 100.56(18) ?
N1 Ni1 N2 C11 . . . . 5.09(17) ?
C22 C18 C13 C21 . . . . -9.4(3) ?
C17 C18 C13 C21 . . . . 118.0(2) ?
C22 C18 C13 C14 . . . . -130.4(2) ?
C17 C18 C13 C14 . . . . -3.0(3) ?
C19 C14 C13 C21 . . . . -67.1(2) ?
C15 C14 C13 C21 . . . . 175.12(19) ?
C19 C14 C13 C18 . . . . 57.4(2) ?
C15 C14 C13 C18 . . . . -60.4(2) ?
C15 C14 C19 C20 . . . . 58.8(3) ?
C13 C14 C19 C20 . . . . -58.5(3) ?
O1W Ni1 N1 C1 . . . . -89.4(2) ?
O3W Ni1 N1 C1 . . . . -139.2(5) ?
O2W Ni1 N1 C1 . . . . 0.8(3) ?
N2 Ni1 N1 C1 . . . . 177.9(3) ?
O4W Ni1 N1 C1 . . . . 86.7(2) ?
O1W Ni1 N1 C12 . . . . 87.52(18) ?
O3W Ni1 N1 C12 . . . . 37.8(6) ?
O2W Ni1 N1 C12 . . . . 177.81(18) ?
N2 Ni1 N1 C12 . . . . -5.11(16) ?
O4W Ni1 N1 C12 . . . . -96.31(18) ?
C20 C17 C16 C24 . . . . -74.2(2) ?
C18 C17 C16 C24 . . . . 167.72(19) ?
C20 C17 C16 C15 . . . . 55.7(2) ?
C18 C17 C16 C15 . . . . -62.3(2) ?
C1 N1 C12 C4 . . . . 1.4(4) ?
Ni1 N1 C12 C4 . . . . -175.9(2) ?
C1 N1 C12 C11 . . . . -178.2(2) ?
Ni1 N1 C12 C11 . . . . 4.4(3) ?
C14 C19 C20 C17 . . . . -0.5(3) ?
C18 C17 C20 C19 . . . . 58.8(3) ?
C16 C17 C20 C19 . . . . -57.7(3) ?
C17 C18 C22 O4 . . . . -7.5(3) ?
C13 C18 C22 O4 . . . . 117.9(3) ?
C17 C18 C22 O3 . . . . 168.6(2) ?
C13 C18 C22 O3 . . . . -66.0(3) ?
O6 C23 C15 C14 . . . . -63.2(3) ?
O5 C23 C15 C14 . . . . 113.8(2) ?
O6 C23 C15 C16 . . . . 60.0(3) ?
O5 C23 C15 C16 . . . . -123.0(2) ?
C19 C14 C15 C23 . . . . 72.3(2) ?
C13 C14 C15 C23 . . . . -170.72(18) ?
C19 C14 C15 C16 . . . . -54.7(2) ?
C13 C14 C15 C16 . . . . 62.3(2) ?
C24 C16 C15 C23 . . . . 3.4(3) ?
C17 C16 C15 C23 . . . . -125.2(2) ?
C24 C16 C15 C14 . . . . 127.9(2) ?
C17 C16 C15 C14 . . . . -0.7(3) ?
N1 C12 C4 C5 . . . . 179.4(3) ?
C11 C12 C4 C5 . . . . -1.0(4) ?
N1 C12 C4 C3 . . . . -2.1(4) ?
C11 C12 C4 C3 . . . . 177.5(3) ?
C6 C5 C4 C12 . . . . 1.6(6) ?
C6 C5 C4 C3 . . . . -176.8(4) ?
C17 C16 C24 O8 . . . . 2.3(4) ?
C15 C16 C24 O8 . . . . -124.5(3) ?
C17 C16 C24 O7 . . . . -173.9(2) ?
C15 C16 C24 O7 . . . . 59.2(3) ?
C18 C13 C21 O2 . . . . -42.5(4) ?
C14 C13 C21 O2 . . . . 78.3(3) ?
C18 C13 C21 O1 . . . . 137.8(2) ?
C14 C13 C21 O1 . . . . -101.3(2) ?
C10 N2 C11 C7 . . . . -2.6(4) ?
Ni1 N2 C11 C7 . . . . 176.5(2) ?
C10 N2 C11 C12 . . . . 176.5(2) ?
Ni1 N2 C11 C12 . . . . -4.4(3) ?
N1 C12 C11 N2 . . . . -0.1(4) ?
C4 C12 C11 N2 . . . . -179.7(2) ?
N1 C12 C11 C7 . . . . 179.1(2) ?
C4 C12 C11 C7 . . . . -0.6(4) ?
C12 N1 C1 C2 . . . . -0.6(4) ?
Ni1 N1 C1 C2 . . . . 176.2(2) ?
C3 C2 C1 N1 . . . . 0.6(4) ?
C10 C9 C8 C7 . . . . -0.1(5) ?
C9 C8 C7 C11 . . . . -1.3(5) ?
C9 C8 C7 C6 . . . . -179.1(3) ?
N2 C11 C7 C8 . . . . 2.7(4) ?
C12 C11 C7 C8 . . . . -176.4(3) ?
N2 C11 C7 C6 . . . . -179.3(3) ?
C12 C11 C7 C6 . . . . 1.6(4) ?
C1 C2 C3 C4 . . . . -1.3(5) ?
C12 C4 C3 C2 . . . . 2.0(5) ?
C5 C4 C3 C2 . . . . -179.6(3) ?
C11 N2 C10 C9 . . . . 1.1(4) ?
Ni1 N2 C10 C9 . . . . -177.9(2) ?
C8 C9 C10 N2 . . . . 0.2(4) ?
C4 C5 C6 C7 . . . . -0.6(6) ?
C8 C7 C6 C5 . . . . 176.8(4) ?
C11 C7 C6 C5 . . . . -1.0(6) ?
